data_4033503
loop_
_publ_author_name
'Chang, Meng-Yang'
'Chen, Yu-Hsin'
'Wang, Heui-Sin'

_publ_section_title
;
 Cu(OAc)<sub>2</sub> Mediated Synthesis of 3-Sulfonyl Chromen-4-ones.
;
_journal_issue 4
_journal_name_full 'The Journal of organic chemistry'
_journal_page_first 2361
_journal_page_last 2368
_journal_paper_doi 10.1021/acs.joc.8b00177
_journal_volume 83
_journal_year 2018
_chemical_formula_sum 'C17 H12 F2 O4 S'
_chemical_formula_weight 350.33
_space_group_crystal_system triclinic
_space_group_IT_number 2
_space_group_name_Hall '-P 1'
_space_group_name_H-M_alt 'P -1'
_symmetry_space_group_name_Hall '-P 1'
_symmetry_space_group_name_H-M 'P -1'
_atom_sites_solution_hydrogens geom
_audit_creation_method SHELXL-2014/6
_cell_angle_alpha 89.312(6)
_cell_angle_beta 79.036(6)
_cell_angle_gamma 81.936(7)
_cell_formula_units_Z 6
_cell_length_a 10.374(3)
_cell_length_b 11.581(3)
_cell_length_c 19.365(5)
_cell_measurement_reflns_used 5381
_cell_measurement_temperature 100(2)
_cell_measurement_theta_max 26.4260
_cell_measurement_theta_min 2.5706
_cell_volume 2261.2(11)
_computing_cell_refinement 'SAINT V8.34A (Bruker AXS Inc., 2013)'
_computing_data_collection 'Bruker APEX2'
_computing_data_reduction 'SAINT V8.34A (Bruker AXS Inc., 2013)'
_computing_molecular_graphics 'Bruker SHELXTL'
_computing_publication_material 'Bruker SHELXTL'
_computing_structure_refinement 'SHELXL-2014/6 (Sheldrick, 2014)'
_diffrn_ambient_temperature 100(2)
_diffrn_detector_area_resol_mean 8.3333
_diffrn_measured_fraction_theta_full 0.998
_diffrn_measured_fraction_theta_max 0.991
_diffrn_measurement_device_type 'Bruker APEX-II CCD'
_diffrn_measurement_method '\f and \w scans'
_diffrn_radiation_type MoK\a
_diffrn_radiation_wavelength 0.71073
_diffrn_reflns_av_R_equivalents 0.0457
_diffrn_reflns_av_unetI/netI 0.0485
_diffrn_reflns_Laue_measured_fraction_full 0.998
_diffrn_reflns_Laue_measured_fraction_max 0.991
_diffrn_reflns_limit_h_max 12
_diffrn_reflns_limit_h_min -10
_diffrn_reflns_limit_k_max 14
_diffrn_reflns_limit_k_min -14
_diffrn_reflns_limit_l_max 24
_diffrn_reflns_limit_l_min -24
_diffrn_reflns_number 33786
_diffrn_reflns_point_group_measured_fraction_full 0.998
_diffrn_reflns_point_group_measured_fraction_max 0.991
_diffrn_reflns_theta_full 25.242
_diffrn_reflns_theta_max 26.549
_diffrn_reflns_theta_min 1.071
_exptl_absorpt_coefficient_mu 0.257
_exptl_absorpt_correction_T_max 0.9485
_exptl_absorpt_correction_T_min 0.8842
_exptl_absorpt_correction_type multi-scan
_exptl_absorpt_process_details 'SADABS V2014/4 (Bruker AXS Inc.)'
_exptl_crystal_colour Colorless
_exptl_crystal_density_diffrn 1.543
_exptl_crystal_density_meas ?
_exptl_crystal_density_method 'not measured'
_exptl_crystal_description Lump
_exptl_crystal_F_000 1080
_exptl_crystal_size_max 0.23
_exptl_crystal_size_mid 0.20
_exptl_crystal_size_min 0.18
_refine_diff_density_max 0.764
_refine_diff_density_min -0.448
_refine_diff_density_rms 0.068
_refine_ls_extinction_method none
_refine_ls_goodness_of_fit_ref 1.024
_refine_ls_hydrogen_treatment constr
_refine_ls_matrix_type full
_refine_ls_number_parameters 655
_refine_ls_number_reflns 9338
_refine_ls_number_restraints 0
_refine_ls_restrained_S_all 1.024
_refine_ls_R_factor_all 0.0759
_refine_ls_R_factor_gt 0.0501
_refine_ls_shift/su_max 0.001
_refine_ls_shift/su_mean 0.000
_refine_ls_structure_factor_coef Fsqd
_refine_ls_weighting_details 'w=1/[\s^2^(Fo^2^)+(0.0687P)^2^+0.8943P] where P=(Fo^2^+2Fc^2^)/3'
_refine_ls_weighting_scheme calc
_refine_ls_wR_factor_gt 0.1233
_refine_ls_wR_factor_ref 0.1405
_reflns_Friedel_coverage 0.000
_reflns_number_gt 6686
_reflns_number_total 9338
_reflns_threshold_expression 'I > 2\s(I)'
_cod_data_source_file jo8b00177_si_001.cif
_cod_data_source_block mo_170347LT_0m_a
_cod_depositor_comments
;
The following automatic conversions were performed:

'_exptl_crystal_density_meas' value 'not measured' was changed to '?'
- the value is perceived as not measured.

Automatic conversion script
Id: cif_fix_values 4973 2017-02-22 13:04:09Z antanas 

 Adding full bibliography for 4033500--4033507.cif.
;
_cod_original_cell_volume 2261.4(9)
_cod_database_code 4033503
_shelx_space_group_comment
;
The symmetry employed for this shelxl refinement is uniquely defined
by the following loop, which should always be used as a source of
symmetry information in preference to the above space-group names.
They are only intended as comments.
;
_shelxl_version_number 2014/6

loop_
_space_group_symop_operation_xyz
'x, y, z'
'-x, -y, -z'

loop_
_atom_site_label
_atom_site_type_symbol
_atom_site_fract_x
_atom_site_fract_y
_atom_site_fract_z
_atom_site_U_iso_or_equiv
_atom_site_adp_type
_atom_site_occupancy
_atom_site_site_symmetry_order
_atom_site_calc_flag
_atom_site_refinement_flags_posn
_atom_site_refinement_flags_adp
C1 C 0.1822(2) 0.84031(18) 0.56141(11) 0.0190(5) Uani 1 1 d . .
C2 C 0.0818(2) 0.85041(19) 0.52263(12) 0.0218(5) Uani 1 1 d . .
H2 H 0.0739 0.9119 0.4901 0.026 Uiso 1 1 calc R U
C3 C -0.0071(2) 0.7699(2) 0.53166(12) 0.0250(5) Uani 1 1 d . .
H3 H -0.0766 0.7770 0.5056 0.030 Uiso 1 1 calc R U
C4 C 0.0050(2) 0.6788(2) 0.57872(13) 0.0253(6) Uani 1 1 d . .
C5 C 0.1037(2) 0.6724(2) 0.61856(13) 0.0255(5) Uani 1 1 d . .
H5 H 0.1106 0.6117 0.6517 0.031 Uiso 1 1 calc R U
C6 C 0.1924(2) 0.75302(19) 0.61086(12) 0.0234(5) Uani 1 1 d . .
H6 H 0.2588 0.7487 0.6388 0.028 Uiso 1 1 calc R U
C7 C -0.0877(3) 0.5878(2) 0.58600(15) 0.0351(7) Uani 1 1 d . .
H7A H -0.0422 0.5136 0.5997 0.053 Uiso 1 1 calc R U
H7B H -0.1148 0.5775 0.5409 0.053 Uiso 1 1 calc R U
H7C H -0.1663 0.6134 0.6221 0.053 Uiso 1 1 calc R U
C8 C 0.4276(2) 0.86518(18) 0.47726(11) 0.0197(5) Uani 1 1 d . .
C9 C 0.4021(2) 0.87917(18) 0.40547(12) 0.0204(5) Uani 1 1 d . .
C10 C 0.5141(3) 0.82933(19) 0.35027(12) 0.0235(5) Uani 1 1 d . .
C11 C 0.5083(3) 0.8430(2) 0.27875(12) 0.0284(6) Uani 1 1 d . .
H11 H 0.4330 0.8857 0.2644 0.034 Uiso 1 1 calc R U
C12 C 0.6141(3) 0.7928(2) 0.23069(13) 0.0333(7) Uani 1 1 d . .
C13 C 0.7246(3) 0.7290(2) 0.24839(14) 0.0355(7) Uani 1 1 d . .
H13 H 0.7961 0.6948 0.2132 0.043 Uiso 1 1 calc R U
C14 C 0.7284(3) 0.7162(2) 0.31852(15) 0.0314(6) Uani 1 1 d . .
C15 C 0.6234(3) 0.76680(19) 0.36963(13) 0.0252(6) Uani 1 1 d . .
C16 C 0.5384(2) 0.79861(19) 0.49115(12) 0.0224(5) Uani 1 1 d . .
C17 C 0.5777(3) 0.7667(2) 0.55908(13) 0.0309(6) Uani 1 1 d . .
H17A H 0.6420 0.6953 0.5529 0.046 Uiso 1 1 calc R U
H17B H 0.4993 0.7536 0.5937 0.046 Uiso 1 1 calc R U
H17C H 0.6181 0.8301 0.5757 0.046 Uiso 1 1 calc R U
C18 C 0.8148(2) 0.80608(18) 0.76732(11) 0.0195(5) Uani 1 1 d . .
C19 C 0.8115(2) 0.89180(19) 0.71665(12) 0.0232(5) Uani 1 1 d . .
H19 H 0.7490 0.8957 0.6864 0.028 Uiso 1 1 calc R U
C20 C 0.9004(2) 0.9712(2) 0.71095(12) 0.0244(5) Uani 1 1 d . .
H20 H 0.8975 1.0307 0.6769 0.029 Uiso 1 1 calc R U
C21 C 0.9941(2) 0.9659(2) 0.75395(12) 0.0234(5) Uani 1 1 d . .
C22 C 0.9989(2) 0.8770(2) 0.80284(12) 0.0254(5) Uani 1 1 d . .
H22 H 1.0643 0.8708 0.8315 0.031 Uiso 1 1 calc R U
C23 C 0.9092(2) 0.7972(2) 0.81013(12) 0.0237(5) Uani 1 1 d . .
H23 H 0.9122 0.7373 0.8440 0.028 Uiso 1 1 calc R U
C24 C 1.0870(3) 1.0559(2) 0.74822(15) 0.0332(6) Uani 1 1 d . .
H24A H 1.1578 1.0382 0.7069 0.050 Uiso 1 1 calc R U
H24B H 1.1258 1.0547 0.7906 0.050 Uiso 1 1 calc R U
H24C H 1.0378 1.1333 0.7434 0.050 Uiso 1 1 calc R U
C25 C 0.5609(2) 0.78969(18) 0.83985(11) 0.0207(5) Uani 1 1 d . .
C26 C 0.5759(3) 0.79141(19) 0.91373(12) 0.0224(5) Uani 1 1 d . .
C27 C 0.4614(3) 0.85703(19) 0.96091(12) 0.0236(6) Uani 1 1 d . .
C28 C 0.4588(3) 0.8633(2) 1.03335(13) 0.0298(6) Uani 1 1 d . .
H28 H 0.5283 0.8231 1.0538 0.036 Uiso 1 1 calc R U
C29 C 0.3516(3) 0.9301(2) 1.07366(13) 0.0373(7) Uani 1 1 d . .
C30 C 0.2477(3) 0.9897(2) 1.04618(15) 0.0402(8) Uani 1 1 d . .
H30 H 0.1753 1.0352 1.0758 0.048 Uiso 1 1 calc R U
C31 C 0.2522(3) 0.9814(2) 0.97656(15) 0.0327(6) Uani 1 1 d . .
C32 C 0.3586(3) 0.91521(19) 0.93252(13) 0.0264(6) Uani 1 1 d . .
C33 C 0.4544(3) 0.85058(19) 0.81766(13) 0.0248(5) Uani 1 1 d . .
C34 C 0.4215(3) 0.8607(2) 0.74622(13) 0.0354(6) Uani 1 1 d . .
H34A H 0.3892 0.7893 0.7343 0.053 Uiso 1 1 calc R U
H34B H 0.5010 0.8720 0.7118 0.053 Uiso 1 1 calc R U
H34C H 0.3525 0.9276 0.7454 0.053 Uiso 1 1 calc R U
C35 C 0.1707(2) 0.50065(19) 0.90009(12) 0.0216(5) Uani 1 1 d . .
C36 C 0.1754(3) 0.4152(2) 0.95135(13) 0.0267(6) Uani 1 1 d . .
H36 H 0.2385 0.4116 0.9813 0.032 Uiso 1 1 calc R U
C37 C 0.0862(3) 0.3362(2) 0.95750(14) 0.0328(6) Uani 1 1 d . .
H37 H 0.0895 0.2767 0.9916 0.039 Uiso 1 1 calc R U
C38 C -0.0082(3) 0.3413(2) 0.91520(15) 0.0325(6) Uani 1 1 d . .
C39 C -0.0145(3) 0.4297(2) 0.86632(14) 0.0317(6) Uani 1 1 d . .
H39 H -0.0809 0.4357 0.8383 0.038 Uiso 1 1 calc R U
C40 C 0.0754(2) 0.5092(2) 0.85818(13) 0.0256(5) Uani 1 1 d . .
H40 H 0.0718 0.5689 0.8242 0.031 Uiso 1 1 calc R U
C41 C -0.1013(3) 0.2509(2) 0.92119(18) 0.0463(8) Uani 1 1 d . .
H41A H -0.0538 0.1746 0.9301 0.069 Uiso 1 1 calc R U
H41B H -0.1343 0.2471 0.8772 0.069 Uiso 1 1 calc R U
H41C H -0.1761 0.2723 0.9601 0.069 Uiso 1 1 calc R U
C42 C 0.5279(2) 0.45322(19) 0.83900(13) 0.0238(5) Uani 1 1 d . .
C43 C 0.4202(2) 0.51857(18) 0.82133(11) 0.0196(5) Uani 1 1 d . .
C44 C 0.4000(3) 0.52528(19) 0.74805(12) 0.0222(5) Uani 1 1 d . .
C45 C 0.5146(3) 0.46991(19) 0.69642(12) 0.0243(6) Uani 1 1 d . .
C46 C 0.5149(3) 0.4790(2) 0.62425(13) 0.0321(6) Uani 1 1 d . .
H46 H 0.4419 0.5200 0.6071 0.038 Uiso 1 1 calc R U
C47 C 0.6250(3) 0.4261(2) 0.57954(13) 0.0391(8) Uani 1 1 d . .
C48 C 0.7324(3) 0.3647(2) 0.60126(15) 0.0433(8) Uani 1 1 d . .
H48 H 0.8068 0.3293 0.5682 0.052 Uiso 1 1 calc R U
C49 C 0.7295(3) 0.3559(2) 0.67214(15) 0.0355(7) Uani 1 1 d . .
C50 C 0.6206(3) 0.40916(19) 0.72020(13) 0.0276(6) Uani 1 1 d . .
C51 C 0.5637(3) 0.4307(2) 0.90937(13) 0.0334(6) Uani 1 1 d . .
H51A H 0.6278 0.3594 0.9070 0.050 Uiso 1 1 calc R U
H51B H 0.4838 0.4212 0.9439 0.050 Uiso 1 1 calc R U
H51C H 0.6030 0.4967 0.9235 0.050 Uiso 1 1 calc R U
F1 F 0.61306(18) 0.80463(15) 0.16086(8) 0.0493(5) Uani 1 1 d . .
F2 F 0.83360(16) 0.65512(14) 0.33952(9) 0.0447(4) Uani 1 1 d . .
F3 F 0.6298(2) 0.43432(15) 0.50908(8) 0.0590(6) Uani 1 1 d . .
F4 F 0.83148(16) 0.29649(14) 0.69661(10) 0.0508(5) Uani 1 1 d . .
F5 F 0.34746(19) 0.93869(16) 1.14359(8) 0.0547(5) Uani 1 1 d . .
F6 F 0.15331(16) 1.03664(14) 0.94729(10) 0.0476(5) Uani 1 1 d . .
O1 O 0.24700(17) 1.04357(13) 0.52018(8) 0.0247(4) Uani 1 1 d . .
O2 O 0.36044(17) 0.93919(14) 0.60787(8) 0.0257(4) Uani 1 1 d . .
O3 O 0.29794(17) 0.92534(15) 0.39081(8) 0.0280(4) Uani 1 1 d . .
O4 O 0.63390(16) 0.74732(13) 0.43861(9) 0.0255(4) Uani 1 1 d . .
O5 O 0.64991(17) 0.70165(14) 0.71350(8) 0.0279(4) Uani 1 1 d . .
O6 O 0.74130(17) 0.60714(13) 0.81148(9) 0.0272(4) Uani 1 1 d . .
O7 O 0.35601(17) 0.91474(13) 0.86293(9) 0.0275(4) Uani 1 1 d . .
O8 O 0.67423(19) 0.74584(15) 0.93532(8) 0.0297(4) Uani 1 1 d . .
O9 O 0.24168(17) 0.70052(13) 0.85701(8) 0.0266(4) Uani 1 1 d . .
O10 O 0.34420(17) 0.60096(14) 0.94976(8) 0.0273(4) Uani 1 1 d . .
O11 O 0.29884(18) 0.57145(15) 0.73002(8) 0.0293(4) Uani 1 1 d . .
O12 O 0.62491(17) 0.39548(13) 0.78987(9) 0.0276(4) Uani 1 1 d . .
S1 S 0.30278(6) 0.93552(5) 0.54627(3) 0.01952(15) Uani 1 1 d . .
S2 S 0.29293(6) 0.59391(5) 0.88636(3) 0.02014(15) Uani 1 1 d . .
S3 S 0.69374(6) 0.71213(5) 0.77918(3) 0.02104(15) Uani 1 1 d . .

loop_
_atom_site_aniso_label
_atom_site_aniso_U_11
_atom_site_aniso_U_22
_atom_site_aniso_U_33
_atom_site_aniso_U_23
_atom_site_aniso_U_13
_atom_site_aniso_U_12
C1 0.0194(12) 0.0171(11) 0.0195(11) -0.0018(8) -0.0024(9) -0.0007(9)
C2 0.0216(13) 0.0196(11) 0.0211(12) -0.0012(9) -0.0018(10) 0.0048(10)
C3 0.0158(13) 0.0297(13) 0.0277(13) -0.0064(10) -0.0039(10) 0.0037(10)
C4 0.0181(13) 0.0237(12) 0.0305(13) -0.0055(10) 0.0035(10) -0.0009(10)
C5 0.0231(14) 0.0227(12) 0.0289(13) 0.0040(9) -0.0016(11) -0.0017(10)
C6 0.0234(13) 0.0235(12) 0.0232(12) 0.0020(9) -0.0049(10) -0.0024(10)
C7 0.0225(15) 0.0321(14) 0.0481(17) -0.0049(12) 0.0021(12) -0.0071(12)
C8 0.0245(13) 0.0149(10) 0.0193(11) -0.0002(8) -0.0025(10) -0.0039(10)
C9 0.0253(14) 0.0155(11) 0.0209(11) 0.0008(9) -0.0040(10) -0.0055(10)
C10 0.0284(14) 0.0178(11) 0.0245(12) -0.0051(9) -0.0012(10) -0.0087(10)
C11 0.0343(15) 0.0260(12) 0.0247(13) -0.0050(10) -0.0011(11) -0.0100(11)
C12 0.0414(18) 0.0329(14) 0.0258(13) -0.0086(11) 0.0001(12) -0.0143(13)
C13 0.0388(17) 0.0318(14) 0.0333(15) -0.0140(11) 0.0085(13) -0.0156(13)
C14 0.0207(14) 0.0217(12) 0.0505(17) -0.0079(11) -0.0015(12) -0.0048(11)
C15 0.0287(15) 0.0186(11) 0.0284(13) -0.0054(9) -0.0011(11) -0.0089(11)
C16 0.0244(14) 0.0157(11) 0.0276(12) 0.0018(9) -0.0035(10) -0.0062(10)
C17 0.0302(15) 0.0299(13) 0.0338(14) 0.0105(11) -0.0104(12) -0.0030(12)
C18 0.0213(13) 0.0174(11) 0.0182(11) -0.0023(8) -0.0021(9) 0.0006(9)
C19 0.0247(13) 0.0239(12) 0.0215(12) 0.0025(9) -0.0071(10) -0.0019(10)
C20 0.0251(14) 0.0232(12) 0.0238(12) 0.0039(9) -0.0025(10) -0.0031(10)
C21 0.0169(13) 0.0238(12) 0.0272(12) -0.0067(9) -0.0016(10) 0.0020(10)
C22 0.0184(13) 0.0313(13) 0.0254(12) -0.0075(10) -0.0070(10) 0.0053(10)
C23 0.0246(14) 0.0208(11) 0.0219(12) -0.0023(9) -0.0022(10) 0.0070(10)
C24 0.0197(14) 0.0349(14) 0.0449(16) -0.0058(12) -0.0047(12) -0.0045(11)
C25 0.0266(13) 0.0137(10) 0.0203(11) 0.0015(8) -0.0022(10) -0.0014(10)
C26 0.0317(15) 0.0142(11) 0.0202(12) 0.0022(9) -0.0017(10) -0.0045(10)
C27 0.0324(15) 0.0157(11) 0.0224(12) -0.0019(9) -0.0004(11) -0.0090(10)
C28 0.0396(16) 0.0238(12) 0.0257(13) -0.0051(10) 0.0014(11) -0.0139(12)
C29 0.052(2) 0.0332(14) 0.0266(14) -0.0127(11) 0.0063(13) -0.0236(14)
C30 0.0366(18) 0.0313(14) 0.0479(18) -0.0180(13) 0.0100(14) -0.0118(13)
C31 0.0311(16) 0.0206(12) 0.0449(16) -0.0067(11) -0.0013(13) -0.0059(11)
C32 0.0278(14) 0.0159(11) 0.0346(14) -0.0036(10) -0.0010(11) -0.0066(10)
C33 0.0265(14) 0.0158(11) 0.0302(13) 0.0040(9) -0.0012(11) -0.0031(10)
C34 0.0397(17) 0.0371(15) 0.0290(14) 0.0074(11) -0.0107(12) 0.0015(13)
C35 0.0223(13) 0.0179(11) 0.0223(12) -0.0027(9) -0.0024(10) 0.0026(10)
C36 0.0259(14) 0.0248(12) 0.0271(13) 0.0002(10) -0.0032(11) 0.0014(11)
C37 0.0308(16) 0.0243(13) 0.0373(15) 0.0028(11) 0.0035(12) 0.0031(11)
C38 0.0172(14) 0.0240(13) 0.0494(16) -0.0086(11) 0.0065(12) 0.0041(11)
C39 0.0209(14) 0.0306(14) 0.0416(15) -0.0100(11) -0.0076(12) 0.0059(11)
C40 0.0223(14) 0.0231(12) 0.0282(13) -0.0034(10) -0.0047(10) 0.0080(10)
C41 0.0252(16) 0.0341(15) 0.074(2) -0.0099(14) 0.0044(15) -0.0020(13)
C42 0.0255(14) 0.0147(11) 0.0306(13) -0.0015(9) -0.0039(10) -0.0022(10)
C43 0.0245(13) 0.0143(10) 0.0193(11) -0.0009(8) -0.0029(10) -0.0021(9)
C44 0.0301(15) 0.0151(11) 0.0210(12) 0.0001(9) -0.0033(10) -0.0041(10)
C45 0.0321(15) 0.0173(11) 0.0227(12) -0.0041(9) 0.0028(11) -0.0106(11)
C46 0.0463(18) 0.0247(12) 0.0247(13) -0.0050(10) 0.0018(12) -0.0143(12)
C47 0.058(2) 0.0314(14) 0.0253(14) -0.0087(11) 0.0122(13) -0.0225(15)
C48 0.0449(19) 0.0302(14) 0.0467(18) -0.0195(13) 0.0225(15) -0.0182(14)
C49 0.0270(15) 0.0213(12) 0.0539(18) -0.0138(12) 0.0074(13) -0.0077(11)
C50 0.0292(15) 0.0155(11) 0.0361(14) -0.0072(10) 0.0020(11) -0.0072(11)
C51 0.0341(16) 0.0322(14) 0.0336(14) 0.0072(11) -0.0118(12) 0.0029(12)
F1 0.0614(12) 0.0616(11) 0.0224(8) -0.0119(7) 0.0041(8) -0.0150(9)
F2 0.0297(9) 0.0405(9) 0.0595(11) -0.0134(8) -0.0017(8) 0.0023(8)
F3 0.0878(15) 0.0599(11) 0.0234(8) -0.0138(7) 0.0184(9) -0.0282(11)
F4 0.0291(10) 0.0389(9) 0.0768(13) -0.0199(9) 0.0045(9) 0.0028(8)
F5 0.0663(13) 0.0669(12) 0.0274(9) -0.0230(8) 0.0105(8) -0.0216(10)
F6 0.0327(10) 0.0349(9) 0.0694(12) -0.0124(8) -0.0039(9) 0.0080(7)
O1 0.0314(10) 0.0163(8) 0.0248(9) 0.0013(6) -0.0036(7) 0.0000(7)
O2 0.0333(10) 0.0270(9) 0.0193(8) 0.0008(6) -0.0079(7) -0.0089(8)
O3 0.0282(10) 0.0326(9) 0.0219(9) 0.0002(7) -0.0066(7) 0.0019(8)
O4 0.0230(9) 0.0182(8) 0.0343(10) -0.0025(7) -0.0051(7) -0.0003(7)
O5 0.0349(11) 0.0297(9) 0.0208(8) -0.0045(7) -0.0056(7) -0.0092(8)
O6 0.0340(10) 0.0149(8) 0.0300(9) 0.0008(6) -0.0029(8) 0.0018(7)
O7 0.0288(10) 0.0184(8) 0.0332(10) 0.0009(7) -0.0041(8) 0.0015(7)
O8 0.0377(11) 0.0294(9) 0.0209(9) 0.0023(7) -0.0079(8) 0.0017(8)
O9 0.0336(10) 0.0156(8) 0.0284(9) 0.0010(6) -0.0048(8) 0.0027(7)
O10 0.0336(10) 0.0289(9) 0.0206(8) -0.0045(7) -0.0093(7) -0.0029(8)
O11 0.0346(11) 0.0306(9) 0.0217(9) 0.0015(7) -0.0074(8) 0.0014(8)
O12 0.0270(10) 0.0185(8) 0.0359(10) -0.0036(7) -0.0048(8) 0.0009(7)
S1 0.0249(3) 0.0158(3) 0.0179(3) 0.0004(2) -0.0043(2) -0.0026(2)
S2 0.0255(3) 0.0168(3) 0.0172(3) -0.0014(2) -0.0042(2) 0.0006(2)
S3 0.0263(3) 0.0171(3) 0.0188(3) -0.0007(2) -0.0030(2) -0.0015(2)

loop_
_atom_type_symbol
_atom_type_description
_atom_type_scat_dispersion_real
_atom_type_scat_dispersion_imag
_atom_type_scat_source
C C 0.0033 0.0016 'International Tables Vol C Tables 4.2.6.8 and 6.1.1.4'
H H 0.0000 0.0000 'International Tables Vol C Tables 4.2.6.8 and 6.1.1.4'
O O 0.0106 0.0060 'International Tables Vol C Tables 4.2.6.8 and 6.1.1.4'
F F 0.0171 0.0103 'International Tables Vol C Tables 4.2.6.8 and 6.1.1.4'
S S 0.1246 0.1234 'International Tables Vol C Tables 4.2.6.8 and 6.1.1.4'

loop_
_geom_angle_atom_site_label_1
_geom_angle_atom_site_label_2
_geom_angle_atom_site_label_3
_geom_angle
C2 C1 C6 120.9(2)
C2 C1 S1 120.08(17)
C6 C1 S1 118.94(19)
C1 C2 C3 119.5(2)
C1 C2 H2 120.3
C3 C2 H2 120.3
C2 C3 C4 120.4(2)
C2 C3 H3 119.8
C4 C3 H3 119.8
C5 C4 C3 119.1(2)
C5 C4 C7 120.5(2)
C3 C4 C7 120.4(2)
C4 C5 C6 121.1(2)
C4 C5 H5 119.4
C6 C5 H5 119.4
C5 C6 C1 118.8(2)
C5 C6 H6 120.6
C1 C6 H6 120.6
C4 C7 H7A 109.5
C4 C7 H7B 109.5
H7A C7 H7B 109.5
C4 C7 H7C 109.5
H7A C7 H7C 109.5
H7B C7 H7C 109.5
C16 C8 C9 121.8(2)
C16 C8 S1 121.45(17)
C9 C8 S1 116.68(18)
O3 C9 C8 124.5(2)
O3 C9 C10 121.3(2)
C8 C9 C10 114.2(2)
C15 C10 C11 120.0(2)
C15 C10 C9 119.1(2)
C11 C10 C9 120.9(2)
C12 C11 C10 117.7(3)
C12 C11 H11 121.1
C10 C11 H11 121.1
F1 C12 C11 119.6(3)
F1 C12 C13 116.7(2)
C11 C12 C13 123.7(2)
C14 C13 C12 117.8(2)
C14 C13 H13 121.1
C12 C13 H13 121.1
F2 C14 C13 120.9(2)
F2 C14 C15 118.4(2)
C13 C14 C15 120.7(3)
C10 C15 O4 122.9(2)
C10 C15 C14 120.1(2)
O4 C15 C14 116.9(2)
O4 C16 C8 121.2(2)
O4 C16 C17 108.5(2)
C8 C16 C17 130.2(2)
C16 C17 H17A 109.5
C16 C17 H17B 109.5
H17A C17 H17B 109.5
C16 C17 H17C 109.5
H17A C17 H17C 109.5
H17B C17 H17C 109.5
C19 C18 C23 120.8(2)
C19 C18 S3 119.04(19)
C23 C18 S3 120.12(18)
C20 C19 C18 119.0(2)
C20 C19 H19 120.5
C18 C19 H19 120.5
C19 C20 C21 121.5(2)
C19 C20 H20 119.3
C21 C20 H20 119.3
C20 C21 C22 118.7(2)
C20 C21 C24 120.4(2)
C22 C21 C24 120.9(2)
C23 C22 C21 120.7(2)
C23 C22 H22 119.6
C21 C22 H22 119.6
C22 C23 C18 119.2(2)
C22 C23 H23 120.4
C18 C23 H23 120.4
C21 C24 H24A 109.5
C21 C24 H24B 109.5
H24A C24 H24B 109.5
C21 C24 H24C 109.5
H24A C24 H24C 109.5
H24B C24 H24C 109.5
C33 C25 C26 122.0(2)
C33 C25 S3 121.03(17)
C26 C25 S3 116.84(18)
O8 C26 C25 124.5(2)
O8 C26 C27 121.9(2)
C25 C26 C27 113.7(2)
C32 C27 C28 120.4(2)
C32 C27 C26 119.2(2)
C28 C27 C26 120.5(2)
C29 C28 C27 117.2(3)
C29 C28 H28 121.4
C27 C28 H28 121.4
F5 C29 C28 118.4(3)
F5 C29 C30 118.3(2)
C28 C29 C30 123.3(3)
C31 C30 C29 118.2(3)
C31 C30 H30 120.9
C29 C30 H30 120.9
C30 C31 F6 120.6(2)
C30 C31 C32 121.4(3)
F6 C31 C32 118.0(2)
O7 C32 C27 123.4(2)
O7 C32 C31 117.1(2)
C27 C32 C31 119.5(2)
O7 C33 C25 121.5(2)
O7 C33 C34 108.3(2)
C25 C33 C34 130.2(2)
C33 C34 H34A 109.5
C33 C34 H34B 109.5
H34A C34 H34B 109.5
C33 C34 H34C 109.5
H34A C34 H34C 109.5
H34B C34 H34C 109.5
C40 C35 C36 121.0(2)
C40 C35 S2 120.00(18)
C36 C35 S2 118.90(19)
C37 C36 C35 118.4(2)
C37 C36 H36 120.8
C35 C36 H36 120.8
C36 C37 C38 121.6(2)
C36 C37 H37 119.2
C38 C37 H37 119.2
C37 C38 C39 119.1(2)
C37 C38 C41 120.5(3)
C39 C38 C41 120.4(3)
C40 C39 C38 120.5(3)
C40 C39 H39 119.8
C38 C39 H39 119.8
C35 C40 C39 119.3(2)
C35 C40 H40 120.4
C39 C40 H40 120.4
C38 C41 H41A 109.5
C38 C41 H41B 109.5
H41A C41 H41B 109.5
C38 C41 H41C 109.5
H41A C41 H41C 109.5
H41B C41 H41C 109.5
O12 C42 C43 121.7(2)
O12 C42 C51 108.4(2)
C43 C42 C51 130.0(2)
C42 C43 C44 121.6(2)
C42 C43 S2 121.32(17)
C44 C43 S2 117.04(18)
O11 C44 C43 124.5(2)
O11 C44 C45 121.6(2)
C43 C44 C45 113.9(2)
C50 C45 C46 120.6(2)
C50 C45 C44 119.0(2)
C46 C45 C44 120.4(2)
C47 C46 C45 117.1(3)
C47 C46 H46 121.4
C45 C46 H46 121.4
F3 C47 C46 118.8(3)
F3 C47 C48 117.2(2)
C46 C47 C48 124.0(3)
C47 C48 C49 118.0(2)
C47 C48 H48 121.0
C49 C48 H48 121.0
F4 C49 C48 120.7(2)
F4 C49 C50 118.7(3)
C48 C49 C50 120.6(3)
O12 C50 C45 123.2(2)
O12 C50 C49 117.0(3)
C45 C50 C49 119.8(3)
C42 C51 H51A 109.5
C42 C51 H51B 109.5
H51A C51 H51B 109.5
C42 C51 H51C 109.5
H51A C51 H51C 109.5
H51B C51 H51C 109.5
C16 O4 C15 120.1(2)
C33 O7 C32 120.0(2)
C42 O12 C50 119.8(2)
O1 S1 O2 118.01(10)
O1 S1 C1 109.33(11)
O2 S1 C1 108.70(10)
O1 S1 C8 108.04(10)
O2 S1 C8 107.79(11)
C1 S1 C8 104.07(10)
O9 S2 O10 117.83(10)
O9 S2 C35 109.22(11)
O10 S2 C35 108.86(11)
O9 S2 C43 108.29(10)
O10 S2 C43 108.24(11)
C35 S2 C43 103.45(10)
O6 S3 O5 117.73(10)
O6 S3 C18 109.71(11)
O5 S3 C18 108.47(10)
O6 S3 C25 108.48(10)
O5 S3 C25 108.10(11)
C18 S3 C25 103.39(10)

loop_
_geom_bond_atom_site_label_1
_geom_bond_atom_site_label_2
_geom_bond_distance
C1 C2 1.387(3)
C1 C6 1.391(3)
C1 S1 1.763(2)
C2 C3 1.387(3)
C2 H2 0.9500
C3 C4 1.395(3)
C3 H3 0.9500
C4 C5 1.388(4)
C4 C7 1.511(3)
C5 C6 1.388(3)
C5 H5 0.9500
C6 H6 0.9500
C7 H7A 0.9800
C7 H7B 0.9800
C7 H7C 0.9800
C8 C16 1.361(3)
C8 C9 1.467(3)
C8 S1 1.789(2)
C9 O3 1.219(3)
C9 C10 1.477(3)
C10 C15 1.370(4)
C10 C11 1.404(3)
C11 C12 1.362(3)
C11 H11 0.9500
C12 F1 1.359(3)
C12 C13 1.372(4)
C13 C14 1.372(4)
C13 H13 0.9500
C14 F2 1.343(3)
C14 C15 1.390(3)
C15 O4 1.374(3)
C16 O4 1.355(3)
C16 C17 1.478(3)
C17 H17A 0.9800
C17 H17B 0.9800
C17 H17C 0.9800
C18 C19 1.389(3)
C18 C23 1.391(3)
C18 S3 1.756(2)
C19 C20 1.380(3)
C19 H19 0.9500
C20 C21 1.390(3)
C20 H20 0.9500
C21 C22 1.393(3)
C21 C24 1.504(3)
C22 C23 1.389(3)
C22 H22 0.9500
C23 H23 0.9500
C24 H24A 0.9800
C24 H24B 0.9800
C24 H24C 0.9800
C25 C33 1.363(3)
C25 C26 1.469(3)
C25 S3 1.774(2)
C26 O8 1.225(3)
C26 C27 1.474(3)
C27 C32 1.381(4)
C27 C28 1.401(3)
C28 C29 1.374(4)
C28 H28 0.9500
C29 F5 1.351(3)
C29 C30 1.386(4)
C30 C31 1.344(4)
C30 H30 0.9500
C31 F6 1.346(3)
C31 C32 1.397(3)
C32 O7 1.353(3)
C33 O7 1.351(3)
C33 C34 1.486(3)
C34 H34A 0.9800
C34 H34B 0.9800
C34 H34C 0.9800
C35 C40 1.386(3)
C35 C36 1.396(3)
C35 S2 1.759(2)
C36 C37 1.379(4)
C36 H36 0.9500
C37 C38 1.385(4)
C37 H37 0.9500
C38 C39 1.389(4)
C38 C41 1.511(4)
C39 C40 1.388(3)
C39 H39 0.9500
C40 H40 0.9500
C41 H41A 0.9800
C41 H41B 0.9800
C41 H41C 0.9800
C42 O12 1.352(3)
C42 C43 1.357(3)
C42 C51 1.490(3)
C43 C44 1.473(3)
C43 S2 1.778(2)
C44 O11 1.219(3)
C44 C45 1.474(3)
C45 C50 1.373(4)
C45 C46 1.400(3)
C46 C47 1.367(4)
C46 H46 0.9500
C47 F3 1.359(3)
C47 C48 1.369(4)
C48 C49 1.370(4)
C48 H48 0.9500
C49 F4 1.340(3)
C49 C50 1.394(3)
C50 O12 1.365(3)
C51 H51A 0.9800
C51 H51B 0.9800
C51 H51C 0.9800
O1 S1 1.4313(17)
O2 S1 1.4361(17)
O5 S3 1.4417(17)
O6 S3 1.4297(17)
O9 S2 1.4297(17)
O10 S2 1.4352(17)
